data_7007111
loop_
_publ_author_name
'Pascu, Mirela'
'Clarkson, Guy J.'
'Kariuki, Benson M.'
'Hannon, Michael J.'

_publ_section_title
;
 Aggregation of imine-based metallo-supramolecular architectures
 through pi-pi interactions.
;
_journal_issue 22
_journal_name_full 'Dalton transactions (Cambridge, England : 2003)'
_journal_page_first 2635
_journal_page_last 2642
_journal_paper_doi 10.1039/b517643c
_journal_year 2006
_chemical_formula_sum 'C78 H66 B2 Cu2 F8 N14'
_chemical_formula_weight 1500.15
_chemical_name_systematic
;
?
;
_space_group_IT_number 2
_symmetry_cell_setting triclinic
_symmetry_space_group_name_Hall '-P 1'
_symmetry_space_group_name_H-M 'P -1'
_atom_sites_solution_hydrogens geom
_atom_sites_solution_primary direct
_atom_sites_solution_secondary difmap
_audit_creation_method SHELXL-97
_cell_angle_alpha 116.654(6)
_cell_angle_beta 96.444(6)
_cell_angle_gamma 94.840(4)
_cell_formula_units_Z 1
_cell_length_a 9.176(3)
_cell_length_b 14.973(5)
_cell_length_c 15.005(4)
_cell_measurement_reflns_used 1943
_cell_measurement_temperature 180(2)
_cell_measurement_theta_max 25.00
_cell_measurement_theta_min 2.92
_cell_volume 1809.7(10)
_computing_cell_refinement 'SAINT (Siemens, 1995)'
_computing_data_collection 'SMART (Siemens, 1994)'
_computing_data_reduction 'SAINT (Siemens, 1995)'
_computing_molecular_graphics 'SHELXTL (Sheldrick, 1997)'
_computing_publication_material 'SHELXTL (Sheldrick, 1997)'
_computing_structure_refinement 'SHELXL-97 (Sheldrick, 1997)'
_computing_structure_solution 'SHELXS-97 (Sheldrick, 1990)'
_diffrn_ambient_temperature 180(2)
_diffrn_detector_area_resol_mean 8.192
_diffrn_measured_fraction_theta_full 0.971
_diffrn_measured_fraction_theta_max 0.971
_diffrn_measurement_device_type 'Siemens SMART diffractometer'
_diffrn_measurement_method '\w scans'
_diffrn_radiation_monochromator graphite
_diffrn_radiation_source 'fine-focus sealed tube'
_diffrn_radiation_type MoK\a
_diffrn_radiation_wavelength 0.71073
_diffrn_reflns_av_R_equivalents 0.1341
_diffrn_reflns_av_sigmaI/netI 0.4524
_diffrn_reflns_limit_h_max 10
_diffrn_reflns_limit_h_min -10
_diffrn_reflns_limit_k_max 17
_diffrn_reflns_limit_k_min -16
_diffrn_reflns_limit_l_max 14
_diffrn_reflns_limit_l_min -17
_diffrn_reflns_number 9041
_diffrn_reflns_theta_full 25.00
_diffrn_reflns_theta_max 25.00
_diffrn_reflns_theta_min 2.26
_diffrn_standards_decay_% nil
_exptl_absorpt_coefficient_mu 0.663
_exptl_absorpt_correction_T_max 0.9489
_exptl_absorpt_correction_T_min 0.8881
_exptl_absorpt_correction_type multi-scan
_exptl_absorpt_process_details 'SADABS (Sheldrick, 1996)'
_exptl_crystal_colour purple
_exptl_crystal_density_diffrn 1.377
_exptl_crystal_density_method 'not measured'
_exptl_crystal_description block
_exptl_crystal_F_000 772
_exptl_crystal_size_max 0.10
_exptl_crystal_size_mid 0.10
_exptl_crystal_size_min 0.08
_refine_diff_density_max 1.073
_refine_diff_density_min -0.656
_refine_diff_density_rms 0.107
_refine_ls_extinction_coef 0.014(2)
_refine_ls_extinction_expression Fc^*^=kFc[1+0.001xFc^2^\l^3^/sin(2\q)]^-1/4^
_refine_ls_extinction_method SHELXL
_refine_ls_goodness_of_fit_ref 0.839
_refine_ls_hydrogen_treatment constr
_refine_ls_matrix_type full
_refine_ls_number_parameters 473
_refine_ls_number_reflns 6179
_refine_ls_number_restraints 0
_refine_ls_restrained_S_all 0.839
_refine_ls_R_factor_all 0.2788
_refine_ls_R_factor_gt 0.1122
_refine_ls_shift/su_max 0.000
_refine_ls_shift/su_mean 0.000
_refine_ls_structure_factor_coef Fsqd
_refine_ls_weighting_details 'calc w=1/[\s^2^(Fo^2^)+(0.0992P)^2^+0.0000P] where P=(Fo^2^+2Fc^2^)/3'
_refine_ls_weighting_scheme calc
_refine_ls_wR_factor_gt 0.2308
_refine_ls_wR_factor_ref 0.2836
_reflns_number_gt 1770
_reflns_number_total 6179
_reflns_threshold_expression >2sigma(I)
_cod_data_source_file b517643c.txt
_cod_data_source_block mp8
_cod_original_cell_volume 1809.7(9)
_cod_original_sg_symbol_H-M P-1
_cod_database_code 7007111

loop_
_symmetry_equiv_pos_as_xyz
'x, y, z'
'-x, -y, -z'

loop_
_atom_site_label
_atom_site_type_symbol
_atom_site_fract_x
_atom_site_fract_y
_atom_site_fract_z
_atom_site_U_iso_or_equiv
_atom_site_adp_type
_atom_site_occupancy
_atom_site_symmetry_multiplicity
_atom_site_calc_flag
_atom_site_refinement_flags
_atom_site_disorder_assembly
_atom_site_disorder_group
Cu1 Cu 0.50797(19) 0.28334(11) 0.72386(11) 0.0446(6) Uani 1 1 d . . .
N1 N 0.6710(11) 0.3290(7) 0.8461(6) 0.038(3) Uani 1 1 d . . .
C2 C 0.7574(14) 0.2754(9) 0.8742(9) 0.046(3) Uani 1 1 d . . .
H2A H 0.7455 0.2047 0.8305 0.055 Uiso 1 1 calc R . .
C3 C 0.8578(16) 0.3120(10) 0.9574(8) 0.061(4) Uani 1 1 d . . .
H3A H 0.9216 0.2697 0.9683 0.073 Uiso 1 1 calc R . .
C4 C 0.8693(14) 0.4129(11) 1.0288(10) 0.053(4) Uani 1 1 d . . .
C5 C 0.9744(14) 0.4567(10) 1.1251(9) 0.053(4) Uani 1 1 d . . .
H5A H 1.0353 0.4158 1.1409 0.064 Uiso 1 1 calc R . .
C6 C 0.9829(15) 0.5548(10) 1.1896(9) 0.055(4) Uani 1 1 d . . .
H6A H 1.0510 0.5845 1.2515 0.066 Uiso 1 1 calc R . .
C7 C 0.8858(14) 0.6164(10) 1.1642(9) 0.057(4) Uani 1 1 d . . .
H7A H 0.8889 0.6853 1.2116 0.069 Uiso 1 1 calc R . .
C8 C 0.7921(13) 0.5771(8) 1.0747(8) 0.040(3) Uani 1 1 d . . .
H8A H 0.7343 0.6194 1.0588 0.048 Uiso 1 1 calc R . .
C9 C 0.7796(13) 0.4732(8) 1.0044(8) 0.033(3) Uani 1 1 d . . .
C10 C 0.6799(13) 0.4252(8) 0.9121(8) 0.035(3) Uani 1 1 d . . .
C11 C 0.5829(13) 0.4821(9) 0.8756(8) 0.040(3) Uani 1 1 d . . .
H11A H 0.5915 0.5535 0.9134 0.048 Uiso 1 1 calc R . .
N12 N 0.4907(10) 0.4354(6) 0.7955(6) 0.031(2) Uani 1 1 d . . .
C13 C 0.3975(13) 0.4825(8) 0.7552(8) 0.039(3) Uani 1 1 d . . .
C14 C 0.3173(12) 0.4307(8) 0.6588(7) 0.037(3) Uani 1 1 d . . .
H14A H 0.3243 0.3612 0.6198 0.044 Uiso 1 1 calc R . .
C15 C 0.2264(13) 0.4763(9) 0.6162(8) 0.041(3) Uani 1 1 d . . .
H15A H 0.1752 0.4383 0.5486 0.050 Uiso 1 1 calc R . .
C16 C 0.2101(13) 0.5764(8) 0.6715(8) 0.035(3) Uani 1 1 d . . .
C17 C 0.2840(13) 0.6323(8) 0.7732(8) 0.041(3) Uani 1 1 d . . .
H17A H 0.2698 0.7001 0.8134 0.049 Uiso 1 1 calc R . .
C18 C 0.3775(13) 0.5856(8) 0.8127(8) 0.039(3) Uani 1 1 d . . .
H18A H 0.4298 0.6234 0.8800 0.047 Uiso 1 1 calc R . .
C19 C 0.1158(12) 0.6293(9) 0.6294(8) 0.038(3) Uani 1 1 d . . .
H19A H 0.0798 0.6847 0.6850 0.046 Uiso 1 1 calc R . .
H19B H 0.0285 0.5812 0.5822 0.046 Uiso 1 1 calc R . .
C20 C 0.2070(13) 0.6735(9) 0.5723(8) 0.035(3) Uani 1 1 d . . .
C21 C 0.2215(13) 0.6179(9) 0.4736(9) 0.046(3) Uani 1 1 d . . .
H21A H 0.1686 0.5512 0.4364 0.056 Uiso 1 1 calc R . .
C22 C 0.3112(13) 0.6558(8) 0.4254(8) 0.041(3) Uani 1 1 d . . .
H22A H 0.3148 0.6166 0.3556 0.049 Uiso 1 1 calc R . .
C23 C 0.3940(13) 0.7497(9) 0.4791(8) 0.042(3) Uani 1 1 d . . .
C24 C 0.3847(13) 0.8086(8) 0.5819(8) 0.040(3) Uani 1 1 d . . .
H24A H 0.4396 0.8746 0.6202 0.048 Uiso 1 1 calc R . .
C25 C 0.2931(14) 0.7671(10) 0.6247(9) 0.050(4) Uani 1 1 d . . .
H25A H 0.2893 0.8053 0.6947 0.060 Uiso 1 1 calc R . .
N26 N 0.4806(11) 0.7876(7) 0.4271(6) 0.039(3) Uani 1 1 d . . .
C27 C 0.5737(14) 0.8655(9) 0.4741(8) 0.041(3) Uani 1 1 d . . .
H27A H 0.5843 0.9029 0.5456 0.049 Uiso 1 1 calc R . .
C28 C 0.6702(13) 0.9008(8) 0.4170(8) 0.040(3) Uani 1 1 d . . .
N29 N 0.6475(10) 0.8377(7) 0.3202(6) 0.034(2) Uani 1 1 d . . .
C30 C 0.7239(15) 0.8585(8) 0.2579(9) 0.053(4) Uani 1 1 d . . .
H30A H 0.7075 0.8133 0.1875 0.064 Uiso 1 1 calc R . .
C31 C 0.8305(14) 0.9497(10) 0.2990(10) 0.055(4) Uani 1 1 d . . .
H31A H 0.8866 0.9629 0.2556 0.066 Uiso 1 1 calc R . .
C32 C 0.8525(14) 1.0205(8) 0.4046(8) 0.039(3) Uani 1 1 d . . .
C33 C 0.9550(13) 1.1093(10) 0.4445(10) 0.052(4) Uani 1 1 d . . .
H33A H 1.0134 1.1234 0.4026 0.062 Uiso 1 1 calc R . .
C34 C 0.9692(15) 1.1756(9) 0.5460(9) 0.053(4) Uani 1 1 d . . .
H34A H 1.0368 1.2369 0.5739 0.063 Uiso 1 1 calc R . .
C35 C 0.8853(14) 1.1542(11) 0.6090(10) 0.053(4) Uani 1 1 d . . .
H35A H 0.9000 1.1997 0.6793 0.063 Uiso 1 1 calc R . .
C36 C 0.7818(14) 1.0677(9) 0.5694(10) 0.049(4) Uani 1 1 d . . .
H36A H 0.7206 1.0560 0.6113 0.059 Uiso 1 1 calc R . .
C37 C 0.7673(13) 0.9958(9) 0.4651(9) 0.039(3) Uani 1 1 d . . .
N200 N 0.6242(17) 1.0153(8) 0.7436(7) 0.075(5) Uani 1 1 d . . .
C201 C 0.5786(19) 1.0333(10) 0.8085(15) 0.087(6) Uani 1 1 d . . .
C202 C 0.526(2) 1.0388(15) 0.9142(12) 0.138(8) Uani 1 1 d . . .
H20A H 0.4634 1.0914 0.9403 0.207 Uiso 1 1 calc R . .
H20B H 0.6146 1.0547 0.9651 0.207 Uiso 1 1 calc R . .
H20C H 0.4708 0.9733 0.8989 0.207 Uiso 1 1 calc R . .
N300 N 1.2232(18) 1.2454(11) 0.3941(12) 0.119(6) Uani 1 1 d . . .
C301 C 1.2898(19) 1.2963(12) 0.3716(12) 0.071(5) Uani 1 1 d . . .
C302 C 1.3907(18) 1.3553(13) 0.3442(12) 0.092(5) Uani 1 1 d . . .
H30B H 1.3533 1.3449 0.2759 0.138 Uiso 1 1 calc R . .
H30C H 1.4887 1.3341 0.3458 0.138 Uiso 1 1 calc R . .
H30D H 1.3986 1.4271 0.3923 0.138 Uiso 1 1 calc R . .
B10 B 0.730(2) 0.7713(18) 0.9630(17) 0.078(6) Uani 1 1 d . . .
F11 F 0.7771(12) 0.6923(8) 0.8939(8) 0.123(4) Uani 1 1 d . . .
F12 F 0.8507(12) 0.8344(8) 1.0357(8) 0.143(4) Uani 1 1 d . . .
F13 F 0.6609(11) 0.8247(7) 0.9156(7) 0.108(3) Uani 1 1 d . . .
F14 F 0.6301(9) 0.7445(6) 1.0106(5) 0.077(2) Uani 1 1 d . . .
N400 N 0.178(2) 0.8800(13) 0.8699(13) 0.115(6) Uani 1 1 d . . .
C401 C 0.073(3) 0.9048(19) 0.8701(15) 0.120(9) Uani 1 1 d . . .
C402 C -0.071(3) 0.9469(14) 0.8575(16) 0.141(8) Uani 1 1 d . . .
H40F H -0.1128 0.9174 0.7855 0.211 Uiso 1 1 calc R . .
H40E H -0.0492 1.0206 0.8860 0.211 Uiso 1 1 calc R . .
H40D H -0.1426 0.9295 0.8931 0.211 Uiso 1 1 calc R . .

loop_
_atom_site_aniso_label
_atom_site_aniso_U_11
_atom_site_aniso_U_22
_atom_site_aniso_U_33
_atom_site_aniso_U_23
_atom_site_aniso_U_13
_atom_site_aniso_U_12
Cu1 0.0803(13) 0.0244(9) 0.0285(8) 0.0133(7) 0.0018(8) 0.0078(8)
N1 0.071(7) 0.022(5) 0.020(5) 0.013(5) -0.007(5) 0.010(6)
C2 0.075(10) 0.027(7) 0.036(7) 0.014(6) 0.011(7) 0.016(7)
C3 0.111(12) 0.054(9) 0.017(7) 0.012(7) 0.006(8) 0.041(9)
C4 0.050(9) 0.060(10) 0.049(8) 0.025(8) 0.009(7) 0.004(8)
C5 0.080(11) 0.046(9) 0.031(7) 0.017(7) 0.003(7) 0.007(8)
C6 0.070(10) 0.037(8) 0.043(8) 0.008(7) 0.002(7) -0.003(8)
C7 0.067(10) 0.050(9) 0.044(8) 0.020(8) -0.013(8) -0.012(8)
C8 0.058(9) 0.021(7) 0.027(7) 0.006(6) -0.008(6) -0.012(6)
C9 0.061(9) 0.026(7) 0.022(6) 0.020(6) 0.003(6) 0.008(7)
C10 0.050(9) 0.017(6) 0.024(6) 0.000(5) 0.002(6) -0.007(6)
C11 0.056(9) 0.025(7) 0.034(7) 0.011(6) -0.004(7) 0.014(7)
N12 0.060(7) 0.014(5) 0.024(5) 0.014(4) -0.003(5) 0.005(5)
C13 0.059(9) 0.028(7) 0.017(6) 0.000(6) 0.014(6) -0.011(7)
C14 0.052(8) 0.014(6) 0.021(6) -0.011(5) 0.001(6) -0.002(6)
C15 0.060(9) 0.044(8) 0.031(7) 0.023(6) 0.006(6) 0.027(7)
C16 0.053(8) 0.030(7) 0.042(7) 0.034(7) 0.009(7) 0.009(7)
C17 0.068(9) 0.016(6) 0.037(7) 0.009(6) 0.011(7) 0.010(7)
C18 0.067(9) 0.021(7) 0.024(6) 0.008(6) 0.003(6) -0.003(7)
C19 0.049(8) 0.036(7) 0.031(6) 0.015(6) 0.005(6) 0.016(7)
C20 0.049(9) 0.041(8) 0.015(6) 0.016(6) -0.007(6) 0.005(7)
C21 0.067(10) 0.033(7) 0.050(8) 0.030(7) 0.001(7) 0.008(7)
C22 0.077(10) 0.015(6) 0.024(6) 0.004(5) 0.012(6) -0.005(7)
C23 0.061(9) 0.043(8) 0.024(6) 0.022(6) -0.003(6) -0.006(7)
C24 0.071(10) 0.013(6) 0.044(8) 0.019(6) 0.018(7) 0.006(6)
C25 0.066(10) 0.052(9) 0.029(7) 0.023(7) -0.007(7) -0.008(8)
N26 0.066(8) 0.022(6) 0.032(5) 0.017(5) -0.001(5) -0.001(6)
C27 0.074(10) 0.030(8) 0.024(6) 0.017(6) 0.007(7) 0.012(8)
C28 0.073(10) 0.010(6) 0.032(7) 0.014(5) -0.021(7) -0.009(7)
N29 0.044(6) 0.036(6) 0.021(5) 0.016(5) -0.003(5) -0.002(5)
C30 0.109(12) 0.011(6) 0.041(7) 0.013(6) 0.017(8) 0.009(8)
C31 0.067(10) 0.048(9) 0.063(9) 0.034(8) 0.017(8) 0.015(8)
C32 0.059(9) 0.017(7) 0.035(7) 0.010(6) -0.006(7) 0.002(7)
C33 0.042(9) 0.063(10) 0.058(9) 0.034(8) 0.007(7) 0.015(8)
C34 0.087(11) 0.020(7) 0.040(8) 0.008(6) 0.000(8) -0.005(7)
C35 0.051(9) 0.063(10) 0.046(8) 0.030(8) -0.007(7) 0.009(8)
C36 0.058(10) 0.040(8) 0.068(10) 0.044(8) 0.001(8) 0.004(8)
C37 0.047(8) 0.046(8) 0.036(7) 0.028(7) 0.007(7) 0.018(7)
N200 0.173(14) 0.044(7) 0.019(6) 0.015(6) 0.039(7) 0.033(8)
C201 0.083(13) 0.021(8) 0.109(15) -0.010(10) 0.018(12) -0.009(8)
C202 0.21(2) 0.156(19) 0.072(12) 0.074(13) 0.052(13) 0.012(17)
N300 0.122(14) 0.064(11) 0.138(14) 0.029(10) 0.014(11) -0.036(10)
C301 0.074(13) 0.046(10) 0.072(11) 0.014(9) -0.010(10) 0.000(10)
C302 0.088(13) 0.107(14) 0.086(12) 0.046(12) 0.025(10) 0.020(12)
B10 0.059(15) 0.072(15) 0.081(15) 0.024(14) 0.000(13) -0.013(13)
F11 0.168(11) 0.086(8) 0.102(8) 0.024(7) 0.037(7) 0.042(7)
F12 0.128(9) 0.111(9) 0.121(8) 0.012(7) -0.009(7) -0.039(8)
F13 0.145(9) 0.096(8) 0.111(8) 0.065(7) 0.034(7) 0.041(7)
F14 0.103(7) 0.055(5) 0.055(5) 0.015(4) 0.000(5) -0.002(5)
N400 0.121(17) 0.096(12) 0.098(12) 0.009(10) 0.026(13) 0.058(13)
C401 0.079(18) 0.13(2) 0.069(12) -0.023(13) 0.014(14) 0.005(16)
C402 0.16(2) 0.073(14) 0.17(2) 0.040(15) 0.052(18) 0.007(15)

loop_
_atom_type_symbol
_atom_type_description
_atom_type_scat_dispersion_real
_atom_type_scat_dispersion_imag
_atom_type_scat_source
C C 0.0033 0.0016 'International Tables Vol C Tables 4.2.6.8 and 6.1.1.4'
H H 0.0000 0.0000 'International Tables Vol C Tables 4.2.6.8 and 6.1.1.4'
B B 0.0013 0.0007 'International Tables Vol C Tables 4.2.6.8 and 6.1.1.4'
N N 0.0061 0.0033 'International Tables Vol C Tables 4.2.6.8 and 6.1.1.4'
F F 0.0171 0.0103 'International Tables Vol C Tables 4.2.6.8 and 6.1.1.4'
Cu Cu 0.3201 1.2651 'International Tables Vol C Tables 4.2.6.8 and 6.1.1.4'

loop_
_geom_angle_atom_site_label_1
_geom_angle_atom_site_label_2
_geom_angle_atom_site_label_3
_geom_angle
_geom_angle_site_symmetry_1
_geom_angle_site_symmetry_3
_geom_angle_publ_flag
N29 Cu1 N1 122.2(3) 2_666 . ?
N29 Cu1 N26 80.9(4) 2_666 2_666 ?
N1 Cu1 N26 129.8(4) . 2_666 ?
N29 Cu1 N12 129.7(4) 2_666 . ?
N1 Cu1 N12 81.0(4) . . ?
N26 Cu1 N12 120.3(3) 2_666 . ?
C10 N1 C2 116.0(10) . . ?
C10 N1 Cu1 113.3(8) . . ?
C2 N1 Cu1 130.3(8) . . ?
C3 C2 N1 125.7(12) . . ?
C3 C2 H2A 117.1 . . ?
N1 C2 H2A 117.1 . . ?
C2 C3 C4 119.5(13) . . ?
C2 C3 H3A 120.3 . . ?
C4 C3 H3A 120.3 . . ?
C3 C4 C9 117.3(12) . . ?
C3 C4 C5 121.9(13) . . ?
C9 C4 C5 120.8(12) . . ?
C6 C5 C4 119.1(13) . . ?
C6 C5 H5A 120.5 . . ?
C4 C5 H5A 120.5 . . ?
C5 C6 C7 119.5(13) . . ?
C5 C6 H6A 120.2 . . ?
C7 C6 H6A 120.2 . . ?
C8 C7 C6 121.5(13) . . ?
C8 C7 H7A 119.3 . . ?
C6 C7 H7A 119.3 . . ?
C7 C8 C9 120.6(12) . . ?
C7 C8 H8A 119.7 . . ?
C9 C8 H8A 119.7 . . ?
C4 C9 C10 117.2(11) . . ?
C4 C9 C8 118.5(11) . . ?
C10 C9 C8 124.2(11) . . ?
N1 C10 C9 123.9(11) . . ?
N1 C10 C11 113.6(10) . . ?
C9 C10 C11 122.2(10) . . ?
N12 C11 C10 120.0(10) . . ?
N12 C11 H11A 120.0 . . ?
C10 C11 H11A 120.0 . . ?
C11 N12 C13 123.8(9) . . ?
C11 N12 Cu1 111.5(8) . . ?
C13 N12 Cu1 124.4(7) . . ?
C14 C13 N12 121.3(11) . . ?
C14 C13 C18 116.6(12) . . ?
N12 C13 C18 122.0(10) . . ?
C13 C14 C15 122.5(11) . . ?
C13 C14 H14A 118.8 . . ?
C15 C14 H14A 118.8 . . ?
C16 C15 C14 120.4(11) . . ?
C16 C15 H15A 119.8 . . ?
C14 C15 H15A 119.8 . . ?
C15 C16 C17 119.7(11) . . ?
C15 C16 C19 122.7(11) . . ?
C17 C16 C19 117.6(11) . . ?
C18 C17 C16 118.6(11) . . ?
C18 C17 H17A 120.7 . . ?
C16 C17 H17A 120.7 . . ?
C17 C18 C13 122.1(11) . . ?
C17 C18 H18A 119.0 . . ?
C13 C18 H18A 119.0 . . ?
C16 C19 C20 110.1(9) . . ?
C16 C19 H19A 109.6 . . ?
C20 C19 H19A 109.6 . . ?
C16 C19 H19B 109.6 . . ?
C20 C19 H19B 109.6 . . ?
H19A C19 H19B 108.1 . . ?
C21 C20 C25 116.7(10) . . ?
C21 C20 C19 122.7(10) . . ?
C25 C20 C19 120.1(10) . . ?
C20 C21 C22 122.2(11) . . ?
C20 C21 H21A 118.9 . . ?
C22 C21 H21A 118.9 . . ?
C23 C22 C21 119.6(10) . . ?
C23 C22 H22A 120.2 . . ?
C21 C22 H22A 120.2 . . ?
C22 C23 C24 119.8(10) . . ?
C22 C23 N26 118.3(10) . . ?
C24 C23 N26 121.7(10) . . ?
C25 C24 C23 117.6(11) . . ?
C25 C24 H24A 121.2 . . ?
C23 C24 H24A 121.2 . . ?
C20 C25 C24 123.9(11) . . ?
C20 C25 H25A 118.1 . . ?
C24 C25 H25A 118.1 . . ?
C27 N26 C23 121.0(9) . . ?
C27 N26 Cu1 111.9(7) . 2_666 ?
C23 N26 Cu1 126.5(8) . 2_666 ?
N26 C27 C28 119.8(10) . . ?
N26 C27 H27A 120.1 . . ?
C28 C27 H27A 120.1 . . ?
N29 C28 C37 125.4(10) . . ?
N29 C28 C27 112.1(9) . . ?
C37 C28 C27 122.4(10) . . ?
C28 N29 C30 119.6(10) . . ?
C28 N29 Cu1 115.2(7) . 2_666 ?
C30 N29 Cu1 125.2(7) . 2_666 ?
N29 C30 C31 119.7(11) . . ?
N29 C30 H30A 120.2 . . ?
C31 C30 H30A 120.2 . . ?
C32 C31 C30 120.8(11) . . ?
C32 C31 H31A 119.6 . . ?
C30 C31 H31A 119.6 . . ?
C33 C32 C37 122.3(11) . . ?
C33 C32 C31 120.9(11) . . ?
C37 C32 C31 116.8(11) . . ?
C34 C33 C32 118.4(11) . . ?
C34 C33 H33A 120.8 . . ?
C32 C33 H33A 120.8 . . ?
C33 C34 C35 121.2(12) . . ?
C33 C34 H34A 119.4 . . ?
C35 C34 H34A 119.4 . . ?
C36 C35 C34 120.5(12) . . ?
C36 C35 H35A 119.7 . . ?
C34 C35 H35A 119.7 . . ?
C35 C36 C37 119.7(11) . . ?
C35 C36 H36A 120.2 . . ?
C37 C36 H36A 120.2 . . ?
C32 C37 C36 117.8(11) . . ?
C32 C37 C28 117.5(11) . . ?
C36 C37 C28 124.7(10) . . ?
N200 C201 C202 165(2) . . ?
C201 C202 H20A 109.5 . . ?
C201 C202 H20B 109.5 . . ?
H20A C202 H20B 109.5 . . ?
C201 C202 H20C 109.5 . . ?
H20A C202 H20C 109.5 . . ?
H20B C202 H20C 109.5 . . ?
N300 C301 C302 172.8(19) . . ?
C301 C302 H30B 109.5 . . ?
C301 C302 H30C 109.5 . . ?
H30B C302 H30C 109.5 . . ?
C301 C302 H30D 109.5 . . ?
H30B C302 H30D 109.5 . . ?
H30C C302 H30D 109.5 . . ?
F11 B10 F14 112.6(18) . . ?
F11 B10 F12 108.9(18) . . ?
F14 B10 F12 108.1(17) . . ?
F11 B10 F13 109.1(17) . . ?
F14 B10 F13 108.4(17) . . ?
F12 B10 F13 109.7(17) . . ?
N400 C401 C402 170(3) . . ?
C401 C402 H40F 109.5 . . ?
C401 C402 H40E 109.5 . . ?
H40F C402 H40E 109.5 . . ?
C401 C402 H40D 109.5 . . ?
H40F C402 H40D 109.5 . . ?
H40E C402 H40D 109.5 . . ?

loop_
_geom_bond_atom_site_label_1
_geom_bond_atom_site_label_2
_geom_bond_distance
_geom_bond_site_symmetry_2
_geom_bond_publ_flag
Cu1 N29 2.008(9) 2_666 ?
Cu1 N1 2.039(9) . ?
Cu1 N26 2.045(9) 2_666 ?
Cu1 N12 2.066(8) . ?
N1 C10 1.320(13) . ?
N1 C2 1.337(14) . ?
C2 C3 1.324(15) . ?
C2 H2A 0.9500 . ?
C3 C4 1.392(17) . ?
C3 H3A 0.9500 . ?
C4 C9 1.408(16) . ?
C4 C5 1.476(16) . ?
C5 C6 1.338(16) . ?
C5 H5A 0.9500 . ?
C6 C7 1.472(18) . ?
C6 H6A 0.9500 . ?
C7 C8 1.355(14) . ?
C7 H7A 0.9500 . ?
C8 C9 1.420(14) . ?
C8 H8A 0.9500 . ?
C9 C10 1.408(14) . ?
C10 C11 1.502(15) . ?
C11 N12 1.253(12) . ?
C11 H11A 0.9500 . ?
N12 C13 1.401(14) . ?
C13 C14 1.376(13) . ?
C13 C18 1.432(15) . ?
C14 C15 1.392(15) . ?
C14 H14A 0.9500 . ?
C15 C16 1.381(15) . ?
C15 H15A 0.9500 . ?
C16 C17 1.419(15) . ?
C16 C19 1.489(15) . ?
C17 C18 1.391(15) . ?
C17 H17A 0.9500 . ?
C18 H18A 0.9500 . ?
C19 C20 1.565(14) . ?
C19 H19A 0.9900 . ?
C19 H19B 0.9900 . ?
C20 C21 1.364(15) . ?
C20 C25 1.375(15) . ?
C21 C22 1.395(14) . ?
C21 H21A 0.9500 . ?
C22 C23 1.367(14) . ?
C22 H22A 0.9500 . ?
C23 C24 1.409(14) . ?
C23 N26 1.423(13) . ?
C24 C25 1.378(14) . ?
C24 H24A 0.9500 . ?
C25 H25A 0.9500 . ?
N26 C27 1.244(13) . ?
N26 Cu1 2.045(9) 2_666 ?
C27 C28 1.514(15) . ?
C27 H27A 0.9500 . ?
C28 N29 1.308(13) . ?
C28 C37 1.435(15) . ?
N29 C30 1.355(13) . ?
N29 Cu1 2.008(9) 2_666 ?
C30 C31 1.444(16) . ?
C30 H30A 0.9500 . ?
C31 C32 1.436(16) . ?
C31 H31A 0.9500 . ?
C32 C33 1.399(15) . ?
C32 C37 1.408(15) . ?
C33 C34 1.378(16) . ?
C33 H33A 0.9500 . ?
C34 C35 1.408(16) . ?
C34 H34A 0.9500 . ?
C35 C36 1.382(16) . ?
C35 H35A 0.9500 . ?
C36 C37 1.430(16) . ?
C36 H36A 0.9500 . ?
N200 C201 1.035(17) . ?
C201 C202 1.68(2) . ?
C202 H20A 0.9800 . ?
C202 H20B 0.9800 . ?
C202 H20C 0.9800 . ?
N300 C301 1.125(18) . ?
C301 C302 1.44(2) . ?
C302 H30B 0.9800 . ?
C302 H30C 0.9800 . ?
C302 H30D 0.9800 . ?
B10 F11 1.32(2) . ?
B10 F14 1.36(2) . ?
B10 F12 1.39(2) . ?
B10 F13 1.43(2) . ?
N400 C401 1.06(2) . ?
C401 C402 1.54(3) . ?
C402 H40F 0.9800 . ?
C402 H40E 0.9800 . ?
C402 H40D 0.9800 . ?
